data_1560522
loop_
_publ_author_name
'Wang, Jun'
'Bai, Chao'
'Hu, Huai-Ming'
'Yuan, Fei'
'Xue, Gang-Lin'

_publ_section_title
;
 A family of entangled coordination polymers constructed from a flexible
 V-shaped long bicarboxylic acid and auxiliary N-donor ligands:
 Luminescent sensing
;
_journal_name_full 'Journal of Solid State Chemistry'
_journal_page_first 87
_journal_page_last 97
_journal_paper_doi 10.1016/j.jssc.2017.02.015
_journal_volume 249
_journal_year 2017
_chemical_formula_sum 'C108 H84 N4 O28 Zn4'
_chemical_formula_weight 2147.27
_space_group_IT_number 2
_space_group_name_Hall '-P 1'
_space_group_name_H-M_alt 'P -1'
_symmetry_cell_setting triclinic
_symmetry_space_group_name_H-M 'P -1'
_atom_sites_solution_hydrogens geom
_atom_sites_solution_primary direct
_atom_sites_solution_secondary difmap
_cell_angle_alpha 104.956(2)
_cell_angle_beta 94.751(2)
_cell_angle_gamma 92.754(2)
_cell_formula_units_Z 2
_cell_length_a 14.6653(19)
_cell_length_b 17.024(2)
_cell_length_c 19.986(3)
_cell_measurement_reflns_used 2017
_cell_measurement_temperature 296(2)
_cell_measurement_theta_max 20.45
_cell_measurement_theta_min 2.18
_cell_volume 4791.6(11)
_computing_structure_refinement 'SHELXL-97 (Sheldrick, 1997)'
_diffrn_ambient_temperature 296(2)
_diffrn_measured_fraction_theta_full 0.988
_diffrn_measured_fraction_theta_max 0.988
_diffrn_measurement_device_type 'CCD area detector'
_diffrn_measurement_method 'phi and omega scans'
_diffrn_radiation_monochromator graphite
_diffrn_radiation_source 'fine-focus sealed tube'
_diffrn_radiation_type MoK\a
_diffrn_radiation_wavelength 0.71073
_diffrn_reflns_av_R_equivalents 0.0611
_diffrn_reflns_av_unetI/netI 0.1616
_diffrn_reflns_limit_h_max 14
_diffrn_reflns_limit_h_min -19
_diffrn_reflns_limit_k_max 21
_diffrn_reflns_limit_k_min -22
_diffrn_reflns_limit_l_max 25
_diffrn_reflns_limit_l_min -25
_diffrn_reflns_number 32455
_diffrn_reflns_theta_full 27.47
_diffrn_reflns_theta_max 27.47
_diffrn_reflns_theta_min 1.06
_exptl_absorpt_coefficient_mu 1.074
_exptl_absorpt_correction_T_max 0.9190
_exptl_absorpt_correction_T_min 0.8302
_exptl_absorpt_correction_type multi-scan
_exptl_absorpt_process_details sadabs
_exptl_crystal_density_diffrn 1.488
_exptl_crystal_density_method 'not measured'
_exptl_crystal_F_000 2208
_exptl_crystal_size_max 0.18
_exptl_crystal_size_mid 0.12
_exptl_crystal_size_min 0.08
_refine_diff_density_max 0.610
_refine_diff_density_min -0.516
_refine_diff_density_rms 0.141
_refine_ls_extinction_method none
_refine_ls_goodness_of_fit_ref 1.061
_refine_ls_hydrogen_treatment constr
_refine_ls_matrix_type full
_refine_ls_number_parameters 1297
_refine_ls_number_reflns 21683
_refine_ls_number_restraints 2
_refine_ls_restrained_S_all 1.062
_refine_ls_R_factor_all 0.1848
_refine_ls_R_factor_gt 0.0724
_refine_ls_shift/su_max 0.011
_refine_ls_shift/su_mean 0.002
_refine_ls_structure_factor_coef Fsqd
_refine_ls_weighting_details 'calc w=1/[\s^2^(Fo^2^)+(0.0617P)^2^+0.0000P] where P=(Fo^2^+2Fc^2^)/3'
_refine_ls_weighting_scheme calc
_refine_ls_wR_factor_gt 0.1570
_refine_ls_wR_factor_ref 0.2067
_reflns_number_gt 9143
_reflns_number_total 21683
_reflns_threshold_expression >2sigma(I)
_cod_data_source_file mmc6.cif
_cod_data_source_block 5
_cod_depositor_comments
;
The following automatic conversions were performed:

data item '_symmetry_cell_setting' value 'Triclinic' was changed to
'triclinic' in accordance with the built-in table derived from the
CIF Core dictionary named 'cif_core.dic' version 2.4.5 last updated
on 2014-11-21.

Automatic conversion script
Id: cif_fix_values 8369 2020-08-20 11:38:08Z andrius 
;
_cod_original_sg_symbol_H-M 'P-1   '
_cod_database_code 1560522

loop_
_symmetry_equiv_pos_as_xyz
'x, y, z'
'-x, -y, -z'

loop_
_atom_site_label
_atom_site_type_symbol
_atom_site_fract_x
_atom_site_fract_y
_atom_site_fract_z
_atom_site_U_iso_or_equiv
_atom_site_adp_type
_atom_site_occupancy
_atom_site_symmetry_multiplicity
_atom_site_calc_flag
_atom_site_refinement_flags
_atom_site_disorder_assembly
_atom_site_disorder_group
Zn1 Zn 0.08192(5) 0.30974(4) 0.70757(4) 0.0314(2) Uani 1 1 d . . .
Zn2 Zn 0.90470(5) 0.18401(4) 0.79507(4) 0.0307(2) Uani 1 1 d . . .
Zn3 Zn 0.02019(5) 0.17318(5) 0.20220(4) 0.0365(2) Uani 1 1 d . . .
Zn4 Zn 0.01300(5) 0.34348(5) 0.28540(4) 0.0373(2) Uani 1 1 d . . .
N1 N 0.0780(4) 0.2206(3) 0.6098(3) 0.0334(13) Uani 1 1 d . . .
N2 N 0.0855(4) -0.0921(3) 0.2976(3) 0.0359(14) Uani 1 1 d . . .
N3 N 0.0728(4) 0.4002(3) 0.8009(3) 0.0323(13) Uani 1 1 d . . .
N4 N 0.0857(4) 0.7196(3) 1.1109(3) 0.0349(13) Uani 1 1 d . . .
O1 O 0.1093(4) 0.3011(3) 0.3462(3) 0.0660(16) Uani 1 1 d . . .
O2 O 0.1213(3) 0.1769(3) 0.2781(3) 0.0561(14) Uani 1 1 d . . .
O3 O 0.3970(3) 0.1714(3) 0.5385(3) 0.0535(14) Uani 1 1 d . . .
O4 O 0.6689(4) 0.1188(3) 0.4991(3) 0.0612(16) Uani 1 1 d . . .
O5 O 0.9185(4) 0.2795(3) 0.3220(3) 0.0652(17) Uani 1 1 d . . .
O6 O 0.9262(3) 0.1493(3) 0.2668(3) 0.0513(13) Uani 1 1 d . . .
O7 O -0.0866(3) 0.3478(3) 0.2103(3) 0.0569(15) Uani 1 1 d . . .
O8 O -0.0811(4) 0.2189(4) 0.1510(3) 0.0674(16) Uani 1 1 d . . .
O9 O -0.3789(3) 0.3322(3) -0.0423(3) 0.0609(15) Uani 1 1 d . . .
O10 O -0.6293(4) 0.4270(4) 0.0031(3) 0.091(2) Uani 1 1 d . . .
O11 O -0.8913(3) 0.3582(3) 0.2216(3) 0.0533(14) Uani 1 1 d . . .
O12 O -0.8903(4) 0.2354(3) 0.1551(3) 0.0679(17) Uani 1 1 d . . .
O13 O 0.0146(3) 0.4468(3) 0.3629(2) 0.0442(12) Uani 1 1 d . . .
O14 O 0.0115(3) 0.0670(3) 0.1294(2) 0.0470(13) Uani 1 1 d . . .
O15 O 0.9112(3) 0.0752(3) 0.8803(3) 0.0476(13) Uani 1 1 d . . .
O16 O 0.7987(3) 0.1236(3) 0.8252(2) 0.0415(12) Uani 1 1 d . . .
O17 O 0.5692(3) -0.0972(3) 0.9761(3) 0.0532(14) Uani 1 1 d . . .
O18 O 0.3497(3) -0.0574(3) 0.8290(3) 0.0491(14) Uani 1 1 d . . .
O19 O 0.1520(3) 0.2349(2) 0.7532(2) 0.0371(11) Uani 1 1 d . . .
O20 O 0.0441(3) 0.1900(3) 0.8090(2) 0.0409(12) Uani 1 1 d . . .
O21 O 0.9396(3) 0.3021(2) 0.6918(2) 0.0356(11) Uani 1 1 d . . .
O22 O 0.8309(3) 0.2530(2) 0.7453(2) 0.0350(11) Uani 1 1 d . . .
O23 O 0.6307(3) 0.5442(3) 0.6710(3) 0.0521(14) Uani 1 1 d . . .
O24 O 0.4139(3) 0.5896(3) 0.5248(3) 0.0559(14) Uani 1 1 d . . .
O25 O 0.0743(3) 0.4181(3) 0.6229(2) 0.0437(12) Uani 1 1 d . . .
O26 O 0.1875(3) 0.3751(3) 0.6808(2) 0.0441(12) Uani 1 1 d . . .
C1 C 0.1416(5) 0.2330(5) 0.3333(4) 0.0413(18) Uani 1 1 d . . .
C2 C 0.2092(4) 0.2164(4) 0.3871(4) 0.0388(17) Uani 1 1 d . . .
C3 C 0.2289(5) 0.2695(4) 0.4517(4) 0.0437(18) Uani 1 1 d . . .
H3 H 0.1994 0.3176 0.4632 0.052 Uiso 1 1 calc R . .
C4 C 0.2539(5) 0.1432(5) 0.3719(4) 0.051(2) Uani 1 1 d . . .
H4 H 0.2406 0.1058 0.3287 0.061 Uiso 1 1 calc R . .
C5 C 0.2911(5) 0.2525(4) 0.4991(4) 0.0450(18) Uani 1 1 d . . .
H5 H 0.3023 0.2894 0.5427 0.054 Uiso 1 1 calc R . .
C6 C 0.3175(4) 0.1264(5) 0.4208(4) 0.049(2) Uani 1 1 d . . .
H6 H 0.3463 0.0779 0.4111 0.059 Uiso 1 1 calc R . .
C7 C 0.3375(5) 0.1849(4) 0.4861(4) 0.0434(18) Uani 1 1 d . . .
C8 C 0.4425(5) 0.0951(6) 0.5228(4) 0.070(3) Uani 1 1 d . . .
H8A H 0.4770 0.0911 0.4829 0.084 Uiso 1 1 calc R . .
H8B H 0.3975 0.0489 0.5125 0.084 Uiso 1 1 calc R . .
C9 C 0.5059(5) 0.0961(5) 0.5865(4) 0.0447(19) Uani 1 1 d . . .
C10 C 0.4785(5) 0.0455(5) 0.6278(5) 0.068(3) Uani 1 1 d . . .
H10 H 0.4217 0.0161 0.6172 0.082 Uiso 1 1 calc R . .
C11 C 0.5357(7) 0.0397(6) 0.6835(5) 0.082(3) Uani 1 1 d . . .
H11 H 0.5191 0.0050 0.7102 0.099 Uiso 1 1 calc R . .
C12 C 0.6197(6) 0.0867(6) 0.7000(4) 0.082(3) Uani 1 1 d . . .
H12 H 0.6573 0.0858 0.7396 0.098 Uiso 1 1 calc R . .
C13 C 0.6462(6) 0.1340(5) 0.6581(4) 0.066(2) Uani 1 1 d . . .
H13 H 0.7019 0.1651 0.6693 0.079 Uiso 1 1 calc R . .
C14 C 0.5917(5) 0.1359(4) 0.5997(4) 0.0403(17) Uani 1 1 d . . .
C15 C 0.6282(6) 0.1804(4) 0.5508(4) 0.061(2) Uani 1 1 d . . .
H15A H 0.5791 0.2041 0.5288 0.073 Uiso 1 1 calc R . .
H15B H 0.6739 0.2235 0.5753 0.073 Uiso 1 1 calc R . .
C16 C 0.7228(5) 0.1453(5) 0.4557(4) 0.050(2) Uani 1 1 d . . .
C17 C 0.7486(5) 0.2240(4) 0.4594(4) 0.049(2) Uani 1 1 d . . .
H17 H 0.7295 0.2658 0.4942 0.059 Uiso 1 1 calc R . .
C18 C 0.7512(5) 0.0799(4) 0.4006(4) 0.0475(19) Uani 1 1 d . . .
H18 H 0.7336 0.0257 0.3974 0.057 Uiso 1 1 calc R . .
C19 C 0.8027(5) 0.2420(4) 0.4118(4) 0.0416(18) Uani 1 1 d . . .
H19 H 0.8183 0.2966 0.4152 0.050 Uiso 1 1 calc R . .
C20 C 0.8049(5) 0.1000(4) 0.3532(4) 0.0423(18) Uani 1 1 d . . .
H20 H 0.8226 0.0598 0.3164 0.051 Uiso 1 1 calc R . .
C21 C 0.8338(4) 0.1866(4) 0.3615(4) 0.0389(17) Uani 1 1 d . . .
C22 C 0.8976(5) 0.2097(5) 0.3148(4) 0.0458(19) Uani 1 1 d . . .
C23 C -0.1123(5) 0.2895(5) 0.1626(4) 0.0428(19) Uani 1 1 d . . .
C24 C -0.1868(4) 0.2967(4) 0.1088(4) 0.0396(18) Uani 1 1 d . . .
C25 C -0.2343(5) 0.3664(4) 0.1186(4) 0.0452(19) Uani 1 1 d . . .
H25 H -0.2220 0.4081 0.1594 0.054 Uiso 1 1 calc R . .
C26 C -0.2083(5) 0.2349(4) 0.0479(4) 0.0440(19) Uani 1 1 d . . .
H26 H -0.1778 0.1872 0.0417 0.053 Uiso 1 1 calc R . .
C27 C -0.3004(5) 0.3737(5) 0.0672(4) 0.052(2) Uani 1 1 d . . .
H27 H -0.3329 0.4203 0.0746 0.062 Uiso 1 1 calc R . .
C28 C -0.2745(5) 0.2422(5) -0.0043(4) 0.048(2) Uani 1 1 d . . .
H28 H -0.2885 0.2004 -0.0448 0.058 Uiso 1 1 calc R . .
C29 C -0.3191(5) 0.3151(4) 0.0065(4) 0.0423(18) Uani 1 1 d . . .
C30 C -0.4296(5) 0.2642(5) -0.0941(4) 0.064(2) Uani 1 1 d . . .
H30A H -0.4586 0.2273 -0.0713 0.076 Uiso 1 1 calc R . .
H30B H -0.3880 0.2342 -0.1249 0.076 Uiso 1 1 calc R . .
C31 C -0.5007(5) 0.2977(5) -0.1350(4) 0.052(2) Uani 1 1 d . . .
C32 C -0.5086(6) 0.2746(6) -0.2058(5) 0.077(3) Uani 1 1 d . . .
H32 H -0.4672 0.2398 -0.2284 0.093 Uiso 1 1 calc R . .
C33 C -0.5763(8) 0.3012(8) -0.2453(6) 0.102(4) Uani 1 1 d . . .
H33 H -0.5822 0.2829 -0.2936 0.122 Uiso 1 1 calc R . .
C34 C -0.6329(8) 0.3536(8) -0.2125(7) 0.098(4) Uani 1 1 d . . .
H34 H -0.6772 0.3728 -0.2391 0.117 Uiso 1 1 calc R . .
C35 C -0.6285(6) 0.3809(6) -0.1404(6) 0.084(3) Uani 1 1 d . . .
H35 H -0.6696 0.4174 -0.1196 0.101 Uiso 1 1 calc R . .
C36 C -0.5633(5) 0.3536(5) -0.1001(5) 0.057(2) Uani 1 1 d . . .
C37 C -0.5527(5) 0.3829(5) -0.0212(4) 0.068(3) Uani 1 1 d . . .
H37A H -0.5483 0.3365 -0.0017 0.081 Uiso 1 1 calc R . .
H37B H -0.4966 0.4179 -0.0058 0.081 Uiso 1 1 calc R . .
C38 C -0.6839(6) 0.3952(6) 0.0437(5) 0.063(3) Uani 1 1 d . . .
C39 C -0.7117(5) 0.4472(6) 0.1020(5) 0.075(3) Uani 1 1 d . . .
H39 H -0.6911 0.5021 0.1137 0.090 Uiso 1 1 calc R . .
C40 C -0.7159(6) 0.3176(6) 0.0266(4) 0.067(3) Uani 1 1 d . . .
H40 H -0.6997 0.2818 -0.0136 0.080 Uiso 1 1 calc R . .
C41 C -0.7701(5) 0.4194(5) 0.1440(4) 0.058(2) Uani 1 1 d U . .
H41 H -0.7875 0.4555 0.1836 0.070 Uiso 1 1 calc R . .
C42 C -0.7746(5) 0.2894(5) 0.0694(4) 0.056(2) Uani 1 1 d . . .
H42 H -0.7947 0.2344 0.0569 0.068 Uiso 1 1 calc R . .
C43 C -0.8026(4) 0.3373(4) 0.1266(4) 0.0364(16) Uani 1 1 d U . .
C44 C -0.8652(5) 0.3082(4) 0.1715(4) 0.0412(18) Uani 1 1 d . . .
C45 C 0.8269(5) 0.0804(4) 0.8642(3) 0.0359(17) Uani 1 1 d . . .
C46 C 0.7577(5) 0.0322(4) 0.8929(3) 0.0346(16) Uani 1 1 d . . .
C47 C 0.6654(5) 0.0275(4) 0.8695(4) 0.0449(19) Uani 1 1 d . . .
H47 H 0.6465 0.0554 0.8371 0.054 Uiso 1 1 calc R . .
C48 C 0.7833(5) -0.0076(4) 0.9431(3) 0.0395(17) Uani 1 1 d . . .
H48 H 0.8449 -0.0054 0.9594 0.047 Uiso 1 1 calc R . .
C49 C 0.6005(5) -0.0182(5) 0.8936(4) 0.053(2) Uani 1 1 d . . .
H49 H 0.5394 -0.0230 0.8753 0.063 Uiso 1 1 calc R . .
C50 C 0.7193(5) -0.0505(4) 0.9695(4) 0.0453(19) Uani 1 1 d . . .
H50 H 0.7376 -0.0757 1.0040 0.054 Uiso 1 1 calc R . .
C51 C 0.6265(5) -0.0560(4) 0.9439(4) 0.0425(18) Uani 1 1 d . . .
C52 C 0.4744(5) -0.1106(4) 0.9502(4) 0.0425(18) Uani 1 1 d . . .
H52A H 0.4546 -0.0622 0.9378 0.051 Uiso 1 1 calc R . .
H52B H 0.4388 -0.1189 0.9870 0.051 Uiso 1 1 calc R . .
C53 C 0.4551(5) -0.1819(4) 0.8885(4) 0.0439(19) Uani 1 1 d . . .
C54 C 0.5109(5) -0.2494(5) 0.8774(5) 0.058(2) Uani 1 1 d . . .
H54 H 0.5632 -0.2462 0.9079 0.070 Uiso 1 1 calc R . .
C55 C 0.4926(7) -0.3158(5) 0.8265(5) 0.071(3) Uani 1 1 d . . .
H55 H 0.5327 -0.3571 0.8215 0.085 Uiso 1 1 calc R . .
C56 C 0.4149(7) -0.3258(6) 0.7797(5) 0.077(3) Uani 1 1 d . . .
H56 H 0.4019 -0.3732 0.7439 0.092 Uiso 1 1 calc R . .
C57 C 0.3580(6) -0.2632(5) 0.7885(4) 0.062(2) Uani 1 1 d . . .
H57 H 0.3051 -0.2690 0.7581 0.074 Uiso 1 1 calc R . .
C58 C 0.3770(5) -0.1889(4) 0.8429(4) 0.0421(18) Uani 1 1 d . . .
C59 C 0.3099(5) -0.1237(4) 0.8512(4) 0.049(2) Uani 1 1 d . . .
H59A H 0.2525 -0.1450 0.8232 0.059 Uiso 1 1 calc R . .
H59B H 0.2975 -0.1053 0.8995 0.059 Uiso 1 1 calc R . .
C60 C 0.2920(5) 0.0019(4) 0.8240(4) 0.0414(18) Uani 1 1 d . . .
C61 C 0.2045(4) 0.0050(4) 0.8434(4) 0.0399(18) Uani 1 1 d . . .
H61 H 0.1798 -0.0354 0.8617 0.048 Uiso 1 1 calc R . .
C62 C 0.3283(5) 0.0666(5) 0.7982(4) 0.061(3) Uani 1 1 d . . .
H62 H 0.3890 0.0675 0.7880 0.073 Uiso 1 1 calc R . .
C63 C 0.1521(4) 0.0705(4) 0.8354(3) 0.0372(17) Uani 1 1 d . . .
H63 H 0.0940 0.0740 0.8508 0.045 Uiso 1 1 calc R . .
C64 C 0.2744(5) 0.1276(4) 0.7883(4) 0.046(2) Uani 1 1 d . . .
H64 H 0.2984 0.1682 0.7700 0.055 Uiso 1 1 calc R . .
C65 C 0.1846(4) 0.1288(4) 0.8055(3) 0.0320(15) Uani 1 1 d . . .
C66 C 0.1212(5) 0.1884(4) 0.7881(3) 0.0350(16) Uani 1 1 d . . .
C67 C 0.8613(5) 0.3019(4) 0.7122(3) 0.0320(16) Uani 1 1 d . . .
C68 C 0.7971(4) 0.3620(4) 0.6963(3) 0.0298(15) Uani 1 1 d . . .
C69 C 0.8273(4) 0.4186(4) 0.6625(3) 0.0362(16) Uani 1 1 d . . .
H69 H 0.8851 0.4155 0.6465 0.043 Uiso 1 1 calc R . .
C70 C 0.7083(4) 0.3657(4) 0.7167(3) 0.0383(17) Uani 1 1 d . . .
H70 H 0.6857 0.3274 0.7381 0.046 Uiso 1 1 calc R . .
C71 C 0.7742(4) 0.4785(4) 0.6523(4) 0.0406(18) Uani 1 1 d . . .
H71 H 0.7964 0.5166 0.6305 0.049 Uiso 1 1 calc R . .
C72 C 0.6542(5) 0.4252(4) 0.7055(4) 0.0457(19) Uani 1 1 d . . .
H72 H 0.5950 0.4268 0.7190 0.055 Uiso 1 1 calc R . .
C73 C 0.6868(5) 0.4828(4) 0.6743(4) 0.0415(18) Uani 1 1 d . . .
C74 C 0.6729(5) 0.6145(4) 0.6528(4) 0.048(2) Uani 1 1 d . . .
H74A H 0.6882 0.5988 0.6051 0.058 Uiso 1 1 calc R . .
H74B H 0.7287 0.6351 0.6830 0.058 Uiso 1 1 calc R . .
C75 C 0.6048(5) 0.6794(4) 0.6611(4) 0.0368(17) Uani 1 1 d . . .
C76 C 0.6236(6) 0.7471(5) 0.7161(4) 0.060(2) Uani 1 1 d . . .
H76 H 0.6757 0.7508 0.7470 0.072 Uiso 1 1 calc R . .
C77 C 0.5646(8) 0.8111(5) 0.7261(5) 0.080(3) Uani 1 1 d . . .
H77 H 0.5756 0.8572 0.7635 0.096 Uiso 1 1 calc R . .
C78 C 0.4880(7) 0.8014(6) 0.6766(6) 0.075(3) Uani 1 1 d U . .
H78 H 0.4479 0.8428 0.6820 0.090 Uiso 1 1 calc R . .
C79 C 0.4702(6) 0.7372(4) 0.6231(4) 0.057(2) Uani 1 1 d U . .
H79 H 0.4190 0.7335 0.5914 0.069 Uiso 1 1 calc R . .
C80 C 0.5286(5) 0.6763(4) 0.6155(4) 0.0386(17) Uani 1 1 d . . .
C81 C 0.5095(5) 0.6040(4) 0.5504(4) 0.048(2) Uani 1 1 d . . .
H81A H 0.5443 0.6144 0.5139 0.058 Uiso 1 1 calc R . .
H81B H 0.5307 0.5552 0.5613 0.058 Uiso 1 1 calc R . .
C82 C 0.3568(5) 0.5492(4) 0.5574(4) 0.0391(17) Uani 1 1 d . . .
C83 C 0.3852(5) 0.5118(4) 0.6082(4) 0.0460(19) Uani 1 1 d . . .
H83 H 0.4469 0.5149 0.6244 0.055 Uiso 1 1 calc R . .
C84 C 0.2649(5) 0.5436(4) 0.5341(4) 0.0441(19) Uani 1 1 d . . .
H84 H 0.2457 0.5683 0.4995 0.053 Uiso 1 1 calc R . .
C85 C 0.3195(5) 0.4691(4) 0.6352(4) 0.0416(18) Uani 1 1 d . . .
H85 H 0.3387 0.4430 0.6688 0.050 Uiso 1 1 calc R . .
C86 C 0.2025(5) 0.5025(4) 0.5610(4) 0.0415(18) Uani 1 1 d . . .
H86 H 0.1410 0.4994 0.5443 0.050 Uiso 1 1 calc R . .
C87 C 0.2279(5) 0.4647(4) 0.6132(4) 0.0357(16) Uani 1 1 d . . .
C88 C 0.1583(5) 0.4162(4) 0.6407(4) 0.0373(17) Uani 1 1 d . . .
C89 C 0.1426(5) 0.1692(4) 0.6019(3) 0.0424(18) Uani 1 1 d . . .
H89 H 0.1889 0.1742 0.6378 0.051 Uiso 1 1 calc R . .
C90 C 0.0162(5) 0.2172(4) 0.5568(3) 0.0388(17) Uani 1 1 d . . .
H90 H -0.0272 0.2558 0.5619 0.047 Uiso 1 1 calc R . .
C91 C 0.1433(5) 0.1076(4) 0.5411(4) 0.0471(19) Uani 1 1 d . . .
H91 H 0.1889 0.0710 0.5379 0.056 Uiso 1 1 calc R . .
C92 C 0.0135(5) 0.1596(4) 0.4953(3) 0.0377(17) Uani 1 1 d . . .
H92 H -0.0311 0.1599 0.4595 0.045 Uiso 1 1 calc R . .
C93 C 0.0779(5) 0.0989(4) 0.4849(3) 0.0345(16) Uani 1 1 d . . .
C94 C 0.0774(4) 0.0332(3) 0.4204(3) 0.0285(15) Uani 1 1 d . . .
C95 C 0.1150(5) -0.0365(4) 0.4234(3) 0.0438(18) Uani 1 1 d . . .
H95 H 0.1399 -0.0431 0.4657 0.053 Uiso 1 1 calc R . .
C96 C 0.0432(5) 0.0417(4) 0.3563(3) 0.0376(17) Uani 1 1 d . . .
H96 H 0.0157 0.0889 0.3532 0.045 Uiso 1 1 calc R . .
C97 C 0.1165(5) -0.1004(4) 0.3609(4) 0.0428(18) Uani 1 1 d . . .
H97 H 0.1397 -0.1494 0.3640 0.051 Uiso 1 1 calc R . .
C98 C 0.0497(5) -0.0187(4) 0.2983(3) 0.0419(18) Uani 1 1 d . . .
H98 H 0.0284 -0.0101 0.2558 0.050 Uiso 1 1 calc R . .
C99 C 0.0200(5) 0.4608(4) 0.8046(3) 0.0400(17) Uani 1 1 d . . .
H99 H -0.0175 0.4622 0.7651 0.048 Uiso 1 1 calc R . .
C100 C 0.1248(5) 0.3989(4) 0.8579(4) 0.050(2) Uani 1 1 d . . .
H100 H 0.1627 0.3563 0.8560 0.059 Uiso 1 1 calc R . .
C101 C 0.0174(5) 0.5229(4) 0.8649(4) 0.0415(18) Uani 1 1 d . . .
H101 H -0.0214 0.5645 0.8649 0.050 Uiso 1 1 calc R . .
C102 C 0.1253(5) 0.4580(4) 0.9201(4) 0.053(2) Uani 1 1 d . . .
H102 H 0.1621 0.4532 0.9588 0.064 Uiso 1 1 calc R . .
C103 C 0.0726(4) 0.5235(4) 0.9259(3) 0.0288(15) Uani 1 1 d . . .
C104 C 0.0748(4) 0.5912(4) 0.9900(3) 0.0304(15) Uani 1 1 d . . .
C105 C 0.0131(5) 0.6505(4) 0.9978(4) 0.0439(18) Uani 1 1 d . . .
H105 H -0.0331 0.6488 0.9625 0.053 Uiso 1 1 calc R . .
C106 C 0.1418(5) 0.5999(4) 1.0442(3) 0.0427(18) Uani 1 1 d . . .
H106 H 0.1866 0.5625 1.0405 0.051 Uiso 1 1 calc R . .
C107 C 0.0202(5) 0.7114(4) 1.0573(4) 0.0427(18) Uani 1 1 d . . .
H107 H -0.0230 0.7503 1.0617 0.051 Uiso 1 1 calc R . .
C108 C 0.1441(5) 0.6596(4) 1.1011(3) 0.0438(18) Uani 1 1 d . . .
H108 H 0.1889 0.6607 1.1371 0.053 Uiso 1 1 calc R . .
O1W O -0.0012(4) 0.3839(3) 0.4775(3) 0.0695(16) Uani 1 1 d . . .
O2W O 0.0184(4) 0.1173(3) 0.0119(3) 0.0777(18) Uani 1 1 d . . .

loop_
_atom_site_aniso_label
_atom_site_aniso_U_11
_atom_site_aniso_U_22
_atom_site_aniso_U_33
_atom_site_aniso_U_23
_atom_site_aniso_U_13
_atom_site_aniso_U_12
Zn1 0.0365(5) 0.0272(4) 0.0268(5) 0.0001(3) 0.0023(3) 0.0060(3)
Zn2 0.0371(5) 0.0274(4) 0.0249(4) 0.0013(3) 0.0039(3) 0.0056(3)
Zn3 0.0397(5) 0.0359(5) 0.0353(5) 0.0111(4) 0.0024(4) 0.0076(4)
Zn4 0.0408(5) 0.0351(5) 0.0378(5) 0.0117(4) 0.0054(4) 0.0064(4)
N1 0.036(3) 0.028(3) 0.031(3) -0.002(3) 0.002(3) 0.007(3)
N2 0.042(3) 0.035(3) 0.030(3) 0.005(3) 0.005(3) 0.010(3)
N3 0.040(3) 0.020(3) 0.031(3) -0.002(2) -0.004(3) 0.002(3)
N4 0.037(3) 0.040(3) 0.026(3) 0.007(3) 0.002(3) 0.002(3)
O1 0.068(4) 0.070(4) 0.074(4) 0.040(3) 0.000(3) 0.032(3)
O2 0.037(3) 0.071(4) 0.062(4) 0.025(3) -0.011(3) 0.010(3)
O3 0.058(3) 0.046(3) 0.045(3) -0.005(3) -0.015(3) 0.022(3)
O4 0.067(4) 0.065(4) 0.059(4) 0.025(3) 0.029(3) -0.003(3)
O5 0.089(5) 0.029(3) 0.079(4) 0.010(3) 0.037(3) -0.007(3)
O6 0.042(3) 0.068(4) 0.051(4) 0.028(3) 0.004(3) 0.000(3)
O7 0.053(3) 0.050(3) 0.060(4) 0.007(3) -0.013(3) -0.002(3)
O8 0.059(4) 0.089(4) 0.065(4) 0.040(4) -0.005(3) 0.027(3)
O9 0.051(3) 0.050(3) 0.074(4) 0.011(3) -0.026(3) 0.011(3)
O10 0.098(5) 0.094(5) 0.122(6) 0.073(5) 0.073(5) 0.043(4)
O11 0.045(3) 0.071(4) 0.051(4) 0.026(3) 0.015(3) 0.008(3)
O12 0.066(4) 0.068(4) 0.083(5) 0.036(4) 0.029(3) 0.005(3)
O13 0.046(3) 0.037(3) 0.045(3) 0.003(2) 0.001(2) 0.003(2)
O14 0.058(3) 0.032(3) 0.048(3) 0.004(2) 0.008(3) 0.009(2)
O15 0.042(3) 0.041(3) 0.064(4) 0.017(3) 0.012(3) 0.004(3)
O16 0.055(3) 0.039(3) 0.031(3) 0.015(2) -0.004(2) -0.006(2)
O17 0.053(3) 0.067(4) 0.049(4) 0.033(3) 0.005(3) -0.005(3)
O18 0.038(3) 0.039(3) 0.083(4) 0.036(3) 0.012(3) 0.010(2)
O19 0.048(3) 0.029(2) 0.032(3) 0.004(2) 0.002(2) 0.011(2)
O20 0.036(3) 0.040(3) 0.040(3) -0.003(2) 0.003(2) 0.011(2)
O21 0.032(3) 0.035(3) 0.036(3) 0.001(2) 0.005(2) 0.006(2)
O22 0.042(3) 0.031(2) 0.031(3) 0.008(2) 0.003(2) 0.009(2)
O23 0.033(3) 0.054(3) 0.086(4) 0.043(3) 0.015(3) 0.011(2)
O24 0.047(3) 0.075(4) 0.050(4) 0.026(3) 0.005(3) -0.011(3)
O25 0.042(3) 0.031(3) 0.055(4) 0.006(2) 0.005(3) -0.001(2)
O26 0.049(3) 0.045(3) 0.038(3) 0.015(3) -0.004(2) -0.007(2)
C1 0.041(4) 0.044(4) 0.037(5) 0.010(4) -0.004(3) -0.007(4)
C2 0.028(4) 0.042(4) 0.050(5) 0.017(4) 0.006(3) 0.013(3)
C3 0.048(5) 0.034(4) 0.047(5) 0.003(4) 0.009(4) 0.007(4)
C4 0.031(4) 0.078(6) 0.046(5) 0.023(4) 0.000(3) 0.004(4)
C5 0.050(5) 0.041(4) 0.037(5) 0.000(4) -0.003(4) 0.005(4)
C6 0.026(4) 0.074(6) 0.053(5) 0.026(5) -0.001(3) 0.021(4)
C7 0.035(4) 0.054(5) 0.039(5) 0.009(4) -0.006(3) 0.006(4)
C8 0.049(5) 0.110(8) 0.056(6) 0.032(6) -0.003(4) 0.027(5)
C9 0.029(4) 0.064(5) 0.042(5) 0.016(4) -0.002(3) 0.007(4)
C10 0.030(5) 0.087(7) 0.095(8) 0.040(6) 0.008(5) -0.014(5)
C11 0.097(8) 0.108(8) 0.067(7) 0.056(6) 0.038(6) 0.020(7)
C12 0.060(6) 0.152(10) 0.046(6) 0.048(6) -0.006(5) 0.013(7)
C13 0.043(5) 0.104(7) 0.057(6) 0.031(5) 0.004(4) -0.002(5)
C14 0.037(4) 0.047(4) 0.037(4) 0.010(4) 0.003(3) 0.003(4)
C15 0.078(6) 0.053(5) 0.054(6) 0.011(4) 0.031(5) 0.004(5)
C16 0.042(5) 0.073(6) 0.042(5) 0.029(4) 0.005(4) -0.002(4)
C17 0.058(5) 0.033(4) 0.063(6) 0.017(4) 0.023(4) 0.010(4)
C18 0.046(5) 0.046(4) 0.056(5) 0.023(4) 0.007(4) 0.001(4)
C19 0.041(4) 0.040(4) 0.047(5) 0.014(4) 0.010(4) 0.010(4)
C20 0.040(4) 0.048(4) 0.038(4) 0.009(4) 0.005(3) 0.002(4)
C21 0.030(4) 0.054(5) 0.036(4) 0.018(4) 0.000(3) 0.001(4)
C22 0.035(4) 0.064(6) 0.045(5) 0.025(4) 0.005(4) 0.008(4)
C23 0.031(4) 0.053(5) 0.060(6) 0.039(5) 0.014(4) 0.014(4)
C24 0.025(4) 0.053(5) 0.050(5) 0.027(4) 0.010(3) 0.007(3)
C25 0.036(4) 0.058(5) 0.045(5) 0.016(4) 0.005(3) 0.017(4)
C26 0.034(4) 0.047(5) 0.058(6) 0.026(4) 0.005(4) 0.009(4)
C27 0.045(5) 0.047(5) 0.063(6) 0.009(4) 0.004(4) 0.018(4)
C28 0.037(4) 0.063(5) 0.051(5) 0.023(4) 0.006(4) 0.016(4)
C29 0.032(4) 0.038(4) 0.056(5) 0.014(4) -0.009(3) 0.006(3)
C30 0.047(5) 0.068(6) 0.072(7) 0.015(5) -0.011(4) 0.020(4)
C31 0.042(5) 0.061(5) 0.053(6) 0.021(4) -0.009(4) 0.000(4)
C32 0.075(7) 0.100(8) 0.048(6) 0.011(6) -0.012(5) -0.003(6)
C33 0.100(10) 0.145(12) 0.058(8) 0.040(8) -0.022(7) -0.031(8)
C34 0.087(9) 0.124(11) 0.092(10) 0.064(9) -0.027(7) -0.023(7)
C35 0.039(5) 0.099(8) 0.139(11) 0.074(8) 0.007(6) 0.007(5)
C36 0.034(4) 0.076(6) 0.079(7) 0.053(5) 0.009(4) 0.005(4)
C37 0.053(5) 0.093(7) 0.072(7) 0.041(6) 0.024(5) 0.019(5)
C38 0.060(6) 0.068(6) 0.080(7) 0.047(6) 0.021(5) 0.030(5)
C39 0.045(5) 0.088(7) 0.119(9) 0.067(7) 0.024(6) 0.021(5)
C40 0.072(6) 0.086(7) 0.058(6) 0.032(5) 0.031(5) 0.036(6)
C41 0.025(4) 0.085(6) 0.076(6) 0.043(5) 0.006(4) 0.005(4)
C42 0.052(5) 0.053(5) 0.067(6) 0.018(5) 0.011(4) 0.008(4)
C43 0.031(4) 0.046(4) 0.032(4) 0.009(3) 0.002(3) 0.005(3)
C44 0.041(4) 0.033(4) 0.053(5) 0.013(4) 0.011(4) 0.009(4)
C45 0.046(5) 0.032(4) 0.026(4) 0.000(3) 0.007(3) -0.005(4)
C46 0.038(4) 0.033(4) 0.032(4) 0.007(3) 0.003(3) 0.003(3)
C47 0.048(5) 0.051(5) 0.038(5) 0.019(4) 0.000(4) -0.001(4)
C48 0.036(4) 0.043(4) 0.039(5) 0.011(4) 0.000(3) 0.002(3)
C49 0.038(5) 0.081(6) 0.046(5) 0.033(5) -0.001(4) -0.001(4)
C50 0.060(5) 0.035(4) 0.044(5) 0.019(4) -0.006(4) 0.001(4)
C51 0.040(4) 0.046(4) 0.043(5) 0.014(4) 0.009(4) -0.001(4)
C52 0.040(4) 0.045(4) 0.041(5) 0.010(4) 0.009(4) -0.005(4)
C53 0.049(5) 0.044(4) 0.048(5) 0.025(4) 0.016(4) 0.008(4)
C54 0.056(5) 0.061(6) 0.073(7) 0.038(5) 0.017(5) 0.027(5)
C55 0.109(8) 0.026(4) 0.089(8) 0.019(5) 0.046(7) 0.030(5)
C56 0.104(8) 0.057(6) 0.079(8) 0.024(6) 0.040(7) 0.008(6)
C57 0.072(6) 0.048(5) 0.065(6) 0.011(5) 0.017(5) -0.014(5)
C58 0.038(4) 0.047(5) 0.049(5) 0.026(4) 0.009(4) -0.003(4)
C59 0.043(5) 0.043(4) 0.070(6) 0.029(4) 0.005(4) 0.011(4)
C60 0.035(4) 0.045(4) 0.052(5) 0.025(4) 0.005(3) 0.005(4)
C61 0.028(4) 0.048(4) 0.052(5) 0.029(4) 0.007(3) 0.005(3)
C62 0.030(4) 0.074(6) 0.102(7) 0.054(5) 0.026(4) 0.022(4)
C63 0.028(4) 0.060(5) 0.030(4) 0.020(4) 0.006(3) 0.009(4)
C64 0.037(4) 0.040(4) 0.072(6) 0.029(4) 0.018(4) 0.007(4)
C65 0.028(4) 0.036(4) 0.029(4) 0.003(3) 0.000(3) 0.000(3)
C66 0.046(5) 0.030(4) 0.021(4) -0.007(3) -0.001(3) 0.011(3)
C67 0.040(4) 0.033(4) 0.015(3) -0.005(3) -0.005(3) 0.003(3)
C68 0.032(4) 0.025(3) 0.030(4) 0.006(3) -0.002(3) 0.000(3)
C69 0.027(4) 0.041(4) 0.041(4) 0.014(3) 0.002(3) 0.001(3)
C70 0.041(4) 0.032(4) 0.043(5) 0.011(3) 0.011(3) 0.002(3)
C71 0.033(4) 0.041(4) 0.052(5) 0.020(4) 0.005(3) 0.002(3)
C72 0.031(4) 0.043(4) 0.070(6) 0.026(4) 0.011(4) 0.006(4)
C73 0.030(4) 0.038(4) 0.058(5) 0.017(4) -0.004(3) 0.008(3)
C74 0.040(4) 0.045(4) 0.066(6) 0.025(4) 0.005(4) 0.003(4)
C75 0.039(4) 0.025(4) 0.047(5) 0.010(3) 0.004(3) -0.001(3)
C76 0.079(6) 0.041(5) 0.056(6) 0.010(4) 0.005(5) -0.004(5)
C77 0.117(9) 0.050(6) 0.070(7) 0.001(5) 0.052(7) -0.013(6)
C78 0.079(7) 0.057(6) 0.108(9) 0.043(5) 0.038(6) 0.021(5)
C79 0.073(6) 0.033(4) 0.062(6) 0.006(4) 0.002(5) 0.010(4)
C80 0.035(4) 0.036(4) 0.049(5) 0.016(4) 0.013(3) 0.012(3)
C81 0.043(5) 0.052(5) 0.046(5) 0.006(4) 0.009(4) -0.011(4)
C82 0.041(4) 0.039(4) 0.036(4) 0.009(3) 0.004(3) -0.004(4)
C83 0.036(4) 0.053(5) 0.044(5) 0.007(4) -0.011(3) 0.002(4)
C84 0.047(5) 0.049(5) 0.039(5) 0.021(4) -0.005(4) -0.002(4)
C85 0.050(5) 0.036(4) 0.040(5) 0.013(3) -0.002(4) 0.002(4)
C86 0.034(4) 0.041(4) 0.048(5) 0.010(4) 0.001(3) 0.004(3)
C87 0.039(4) 0.027(4) 0.040(5) 0.009(3) 0.000(3) 0.000(3)
C88 0.048(5) 0.030(4) 0.029(4) 0.001(3) 0.002(3) -0.001(4)
C89 0.046(4) 0.036(4) 0.029(4) -0.020(3) -0.007(3) 0.009(4)
C90 0.054(5) 0.022(3) 0.028(4) -0.014(3) -0.004(3) 0.006(3)
C91 0.043(4) 0.059(5) 0.040(5) 0.013(4) 0.001(4) 0.021(4)
C92 0.042(4) 0.040(4) 0.033(4) 0.014(3) -0.001(3) 0.011(3)
C93 0.044(4) 0.039(4) 0.021(4) 0.008(3) 0.004(3) 0.004(3)
C94 0.040(4) 0.015(3) 0.027(4) 0.000(3) 0.001(3) 0.000(3)
C95 0.061(5) 0.043(4) 0.022(4) 0.001(3) -0.004(3) 0.009(4)
C96 0.059(5) 0.021(3) 0.027(4) -0.003(3) 0.000(3) 0.009(3)
C97 0.052(5) 0.042(4) 0.032(5) 0.004(4) -0.001(3) 0.017(4)
C98 0.056(5) 0.040(4) 0.026(4) 0.006(3) -0.009(3) 0.006(4)
C99 0.056(5) 0.026(4) 0.030(4) -0.005(3) -0.005(3) 0.002(3)
C100 0.067(5) 0.031(4) 0.039(5) -0.009(4) -0.014(4) 0.016(4)
C101 0.048(4) 0.040(4) 0.039(5) 0.014(4) 0.005(3) 0.013(4)
C102 0.060(5) 0.049(5) 0.046(5) 0.006(4) -0.008(4) 0.024(4)
C103 0.031(4) 0.024(3) 0.026(4) -0.002(3) 0.002(3) -0.001(3)
C104 0.027(4) 0.032(4) 0.031(4) 0.005(3) 0.006(3) 0.003(3)
C105 0.056(5) 0.032(4) 0.035(5) -0.006(3) -0.009(3) 0.017(4)
C106 0.055(5) 0.035(4) 0.027(4) -0.014(3) -0.001(3) 0.018(4)
C107 0.046(4) 0.041(4) 0.037(5) 0.002(4) -0.004(3) 0.020(4)
C108 0.047(4) 0.050(4) 0.024(4) -0.009(3) -0.008(3) 0.016(4)
O1W 0.078(4) 0.072(4) 0.060(4) 0.025(3) -0.004(3) -0.006(3)
O2W 0.110(5) 0.069(4) 0.053(4) 0.021(3) -0.006(3) -0.001(4)

loop_
_atom_type_symbol
_atom_type_description
_atom_type_scat_dispersion_real
_atom_type_scat_dispersion_imag
_atom_type_scat_source
C C 0.0033 0.0016 'International Tables Vol C Tables 4.2.6.8 and 6.1.1.4'
H H 0.0000 0.0000 'International Tables Vol C Tables 4.2.6.8 and 6.1.1.4'
N N 0.0061 0.0033 'International Tables Vol C Tables 4.2.6.8 and 6.1.1.4'
O O 0.0106 0.0060 'International Tables Vol C Tables 4.2.6.8 and 6.1.1.4'
Zn Zn 0.2839 1.4301 'International Tables Vol C Tables 4.2.6.8 and 6.1.1.4'

loop_
_geom_angle_atom_site_label_1
_geom_angle_atom_site_label_2
_geom_angle_atom_site_label_3
_geom_angle
_geom_angle_site_symmetry_1
_geom_angle_site_symmetry_3
O19 Zn1 O26 100.90(19) . .
O19 Zn1 O21 122.83(18) . 1_455
O26 Zn1 O21 136.09(19) . 1_455
O19 Zn1 N3 95.14(19) . .
O26 Zn1 N3 92.22(19) . .
O21 Zn1 N3 88.01(18) 1_455 .
O19 Zn1 N1 89.33(19) . .
O26 Zn1 N1 90.24(19) . .
O21 Zn1 N1 86.73(18) 1_455 .
N3 Zn1 N1 174.4(2) . .
O22 Zn2 O20 124.74(18) . 1_655
O22 Zn2 O16 98.50(18) . .
O20 Zn2 O16 136.65(19) 1_655 .
O22 Zn2 N2 93.11(19) . 2_656
O20 Zn2 N2 86.78(19) 1_655 2_656
O16 Zn2 N2 94.44(19) . 2_656
O22 Zn2 N4 89.82(19) . 2_667
O20 Zn2 N4 85.70(19) 1_655 2_667
O16 Zn2 N4 92.17(18) . 2_667
N2 Zn2 N4 172.3(2) 2_656 2_667
O14 Zn3 O2 111.2(2) . .
O14 Zn3 O8 93.2(2) . .
O2 Zn3 O8 155.5(2) . .
O14 Zn3 O6 101.1(2) . 1_455
O2 Zn3 O6 89.0(2) . 1_455
O8 Zn3 O6 88.5(2) . 1_455
O14 Zn3 O12 96.7(2) . 1_655
O2 Zn3 O12 89.2(2) . 1_655
O8 Zn3 O12 85.5(2) . 1_655
O6 Zn3 O12 161.5(2) 1_455 1_655
O14 Zn3 Zn4 167.47(14) . .
O2 Zn3 Zn4 80.43(16) . .
O8 Zn3 Zn4 75.05(17) . .
O6 Zn3 Zn4 83.27(15) 1_455 .
O12 Zn3 Zn4 78.26(16) 1_655 .
O13 Zn4 O5 95.88(19) . 1_455
O13 Zn4 O11 108.8(2) . 1_655
O5 Zn4 O11 155.0(2) 1_455 1_655
O13 Zn4 O7 108.0(2) . .
O5 Zn4 O7 86.4(2) 1_455 .
O11 Zn4 O7 89.5(2) 1_655 .
O13 Zn4 O1 88.9(2) . .
O5 Zn4 O1 86.2(2) 1_455 .
O11 Zn4 O1 90.4(2) 1_655 .
O7 Zn4 O1 162.2(2) . .
O13 Zn4 Zn3 165.20(13) . .
O5 Zn4 Zn3 75.56(14) 1_455 .
O11 Zn4 Zn3 79.48(15) 1_655 .
O7 Zn4 Zn3 83.83(15) . .
O1 Zn4 Zn3 78.62(17) . .
C89 N1 C90 119.1(6) . .
C89 N1 Zn1 117.6(5) . .
C90 N1 Zn1 123.3(4) . .
C97 N2 C98 114.8(6) . .
C97 N2 Zn2 122.2(4) . 2_656
C98 N2 Zn2 122.9(4) . 2_656
C99 N3 C100 117.6(6) . .
C99 N3 Zn1 122.6(5) . .
C100 N3 Zn1 119.7(4) . .
C108 N4 C107 113.9(6) . .
C108 N4 Zn2 122.1(5) . 2_667
C107 N4 Zn2 123.9(5) . 2_667
C1 O1 Zn4 128.1(5) . .
C1 O2 Zn3 127.4(5) . .
C7 O3 C8 116.9(6) . .
C16 O4 C15 117.5(6) . .
C22 O5 Zn4 135.6(5) . 1_655
C22 O6 Zn3 120.2(4) . 1_655
C23 O7 Zn4 122.5(5) . .
C23 O8 Zn3 132.2(6) . .
C29 O9 C30 118.2(6) . .
C38 O10 C37 117.4(6) . .
C44 O11 Zn4 129.6(5) . 1_455
C44 O12 Zn3 128.8(5) . 1_455
C45 O16 Zn2 111.6(4) . .
C51 O17 C52 118.1(6) . .
C60 O18 C59 115.0(5) . .
C66 O19 Zn1 128.0(4) . .
C66 O20 Zn2 153.4(5) . 1_455
C67 O21 Zn1 153.1(4) . 1_655
C67 O22 Zn2 127.3(4) . .
C73 O23 C74 116.0(5) . .
C82 O24 C81 118.7(6) . .
C88 O26 Zn1 111.1(4) . .
O1 C1 O2 124.7(7) . .
O1 C1 C2 117.7(7) . .
O2 C1 C2 117.6(7) . .
C3 C2 C4 118.3(7) . .
C3 C2 C1 122.3(6) . .
C4 C2 C1 119.4(7) . .
C5 C3 C2 120.5(7) . .
C6 C4 C2 120.6(8) . .
C7 C5 C3 123.2(7) . .
C4 C6 C7 118.7(7) . .
C5 C7 O3 119.0(7) . .
C5 C7 C6 118.6(7) . .
O3 C7 C6 122.2(6) . .
O3 C8 C9 106.8(7) . .
C14 C9 C10 120.1(7) . .
C14 C9 C8 122.4(7) . .
C10 C9 C8 116.9(7) . .
C11 C10 C9 119.7(8) . .
C10 C11 C12 119.3(8) . .
C13 C12 C11 120.0(8) . .
C14 C13 C12 120.7(8) . .
C13 C14 C9 119.7(7) . .
C13 C14 C15 118.9(7) . .
C9 C14 C15 121.5(7) . .
O4 C15 C14 105.2(6) . .
C17 C16 O4 126.2(7) . .
C17 C16 C18 120.0(6) . .
O4 C16 C18 113.7(6) . .
C16 C17 C19 120.1(7) . .
C20 C18 C16 118.4(6) . .
C21 C19 C17 123.9(7) . .
C18 C20 C21 119.0(7) . .
C19 C21 C20 118.4(6) . .
C19 C21 C22 121.3(7) . .
C20 C21 C22 120.3(7) . .
O5 C22 O6 124.6(7) . .
O5 C22 C21 118.8(7) . .
O6 C22 C21 116.6(7) . .
O7 C23 O8 126.4(7) . .
O7 C23 C24 119.9(7) . .
O8 C23 C24 113.7(8) . .
C25 C24 C26 118.7(7) . .
C25 C24 C23 120.1(7) . .
C26 C24 C23 121.2(7) . .
C24 C25 C27 119.5(7) . .
C24 C26 C28 121.9(7) . .
C29 C27 C25 122.0(7) . .
C26 C28 C29 117.7(8) . .
C27 C29 O9 116.7(7) . .
C27 C29 C28 120.0(7) . .
O9 C29 C28 123.2(7) . .
O9 C30 C31 108.4(6) . .
C32 C31 C36 118.9(8) . .
C32 C31 C30 120.5(8) . .
C36 C31 C30 120.6(7) . .
C31 C32 C33 122.1(10) . .
C34 C33 C32 118.4(11) . .
C33 C34 C35 122.9(12) . .
C36 C35 C34 119.6(10) . .
C35 C36 C31 117.9(9) . .
C35 C36 C37 122.4(9) . .
C31 C36 C37 119.6(7) . .
O10 C37 C36 110.5(7) . .
C40 C38 C39 118.7(8) . .
C40 C38 O10 122.8(9) . .
C39 C38 O10 118.4(8) . .
C38 C39 C41 121.3(9) . .
C38 C40 C42 120.0(8) . .
C43 C41 C39 120.0(8) . .
C43 C42 C40 123.4(8) . .
C42 C43 C41 116.6(7) . .
C42 C43 C44 123.7(7) . .
C41 C43 C44 119.7(6) . .
O12 C44 O11 123.5(7) . .
O12 C44 C43 117.5(7) . .
O11 C44 C43 119.0(6) . .
O16 C45 O15 122.6(6) . .
O16 C45 C46 119.1(6) . .
O15 C45 C46 118.2(6) . .
C48 C46 C47 117.9(6) . .
C48 C46 C45 122.0(6) . .
C47 C46 C45 120.1(6) . .
C46 C47 C49 121.3(7) . .
C50 C48 C46 121.4(6) . .
C51 C49 C47 120.1(7) . .
C48 C50 C51 119.7(7) . .
C49 C51 O17 126.1(7) . .
C49 C51 C50 119.5(6) . .
O17 C51 C50 114.3(6) . .
O17 C52 C53 113.1(6) . .
C58 C53 C54 116.9(8) . .
C58 C53 C52 121.1(7) . .
C54 C53 C52 121.7(7) . .
C55 C54 C53 123.5(9) . .
C54 C55 C56 121.6(9) . .
C57 C56 C55 117.3(9) . .
C56 C57 C58 122.5(9) . .
C53 C58 C57 118.0(7) . .
C53 C58 C59 122.1(7) . .
C57 C58 C59 119.8(7) . .
O18 C59 C58 107.8(5) . .
O18 C60 C61 125.3(6) . .
O18 C60 C62 116.3(6) . .
C61 C60 C62 118.5(6) . .
C60 C61 C63 119.3(6) . .
C64 C62 C60 120.8(6) . .
C65 C63 C61 122.0(6) . .
C62 C64 C65 120.5(6) . .
C63 C65 C64 118.7(6) . .
C63 C65 C66 119.4(6) . .
C64 C65 C66 121.7(6) . .
O20 C66 O19 124.7(6) . .
O20 C66 C65 118.6(6) . .
O19 C66 C65 116.7(6) . .
O21 C67 O22 124.6(6) . .
O21 C67 C68 118.6(6) . .
O22 C67 C68 116.8(6) . .
C69 C68 C70 118.0(6) . .
C69 C68 C67 119.5(6) . .
C70 C68 C67 122.5(6) . .
C71 C69 C68 121.4(6) . .
C72 C70 C68 120.6(6) . .
C69 C71 C73 120.1(6) . .
C70 C72 C73 120.5(6) . .
O23 C73 C72 116.1(6) . .
O23 C73 C71 124.4(6) . .
C72 C73 C71 119.4(6) . .
O23 C74 C75 108.0(5) . .
C76 C75 C80 118.5(7) . .
C76 C75 C74 117.2(7) . .
C80 C75 C74 124.2(7) . .
C75 C76 C77 120.4(9) . .
C78 C77 C76 116.4(9) . .
C79 C78 C77 123.7(9) . .
C78 C79 C80 118.2(9) . .
C79 C80 C75 122.8(7) . .
C79 C80 C81 117.4(7) . .
C75 C80 C81 119.7(6) . .
O24 C81 C80 112.9(6) . .
O24 C82 C83 124.8(7) . .
O24 C82 C84 115.6(6) . .
C83 C82 C84 119.5(6) . .
C82 C83 C85 119.0(6) . .
C86 C84 C82 120.6(7) . .
C87 C85 C83 121.8(7) . .
C84 C86 C87 121.8(7) . .
C85 C87 C86 117.2(6) . .
C85 C87 C88 121.3(6) . .
C86 C87 C88 121.3(6) . .
O26 C88 O25 122.7(6) . .
O26 C88 C87 117.9(6) . .
O25 C88 C87 119.5(6) . .
N1 C89 C91 121.4(7) . .
N1 C90 C92 122.8(6) . .
C89 C91 C93 121.8(7) . .
C90 C92 C93 120.9(7) . .
C91 C93 C92 113.8(6) . .
C91 C93 C94 122.3(6) . .
C92 C93 C94 123.9(6) . .
C95 C94 C96 118.6(6) . .
C95 C94 C93 119.0(6) . .
C96 C94 C93 122.3(6) . .
C94 C95 C97 119.6(6) . .
C98 C96 C94 119.8(6) . .
N2 C97 C95 122.4(6) . .
C96 C98 N2 124.6(6) . .
N3 C99 C101 122.8(7) . .
N3 C100 C102 123.0(7) . .
C99 C101 C103 120.8(6) . .
C103 C102 C100 121.4(7) . .
C102 C103 C101 114.3(6) . .
C102 C103 C104 123.7(6) . .
C101 C103 C104 121.9(6) . .
C106 C104 C105 116.2(6) . .
C106 C104 C103 121.2(6) . .
C105 C104 C103 122.6(6) . .
C107 C105 C104 119.4(7) . .
C108 C106 C104 121.5(7) . .
N4 C107 C105 124.5(6) . .
C106 C108 N4 124.4(7) . .

loop_
_geom_bond_atom_site_label_1
_geom_bond_atom_site_label_2
_geom_bond_distance
_geom_bond_site_symmetry_2
Zn1 O19 2.020(4) .
Zn1 O26 2.049(4) .
Zn1 O21 2.077(4) 1_455
Zn1 N3 2.110(5) .
Zn1 N1 2.136(5) .
Zn2 O22 2.021(4) .
Zn2 O20 2.034(4) 1_655
Zn2 O16 2.039(4) .
Zn2 N2 2.115(5) 2_656
Zn2 N4 2.141(5) 2_667
Zn3 O14 1.997(4) .
Zn3 O2 2.017(5) .
Zn3 O8 2.032(5) .
Zn3 O6 2.060(5) 1_455
Zn3 O12 2.078(5) 1_655
Zn3 Zn4 2.9581(11) .
Zn4 O13 2.019(4) .
Zn4 O5 2.019(5) 1_455
Zn4 O11 2.022(4) 1_655
Zn4 O7 2.024(5) .
Zn4 O1 2.063(5) .
N1 C89 1.313(8) .
N1 C90 1.324(8) .
N2 C97 1.353(8) .
N2 C98 1.377(8) .
N2 Zn2 2.115(5) 2_656
N3 C99 1.310(8) .
N3 C100 1.322(8) .
N4 C108 1.350(8) .
N4 C107 1.353(8) .
N4 Zn2 2.141(5) 2_667
O1 C1 1.247(8) .
O2 C1 1.262(8) .
O3 C7 1.379(8) .
O3 C8 1.462(9) .
O4 C16 1.365(8) .
O4 C15 1.457(8) .
O5 C22 1.182(8) .
O5 Zn4 2.019(5) 1_655
O6 C22 1.324(9) .
O6 Zn3 2.060(5) 1_655
O7 C23 1.206(9) .
O8 C23 1.278(8) .
O9 C29 1.355(8) .
O9 C30 1.462(9) .
O10 C38 1.374(9) .
O10 C37 1.431(9) .
O11 C44 1.237(8) .
O11 Zn4 2.022(4) 1_455
O12 C44 1.227(8) .
O12 Zn3 2.078(5) 1_455
O15 C45 1.264(8) .
O16 C45 1.262(8) .
O17 C51 1.370(7) .
O17 C52 1.429(8) .
O18 C60 1.365(7) .
O18 C59 1.432(7) .
O19 C66 1.273(7) .
O20 C66 1.237(7) .
O20 Zn2 2.034(4) 1_455
O21 C67 1.250(7) .
O21 Zn1 2.077(4) 1_655
O22 C67 1.276(7) .
O23 C73 1.372(7) .
O23 C74 1.462(7) .
O24 C82 1.366(7) .
O24 C81 1.440(8) .
O25 C88 1.259(8) .
O26 C88 1.257(8) .
C1 C2 1.491(9) .
C2 C3 1.371(9) .
C2 C4 1.411(9) .
C3 C5 1.355(9) .
C4 C6 1.387(9) .
C5 C7 1.343(9) .
C6 C7 1.421(10) .
C8 C9 1.509(10) .
C9 C14 1.373(9) .
C9 C10 1.404(10) .
C10 C11 1.364(12) .
C11 C12 1.403(12) .
C12 C13 1.370(11) .
C13 C14 1.366(10) .
C14 C15 1.499(9) .
C16 C17 1.356(9) .
C16 C18 1.455(10) .
C17 C19 1.370(9) .
C18 C20 1.379(9) .
C19 C21 1.318(9) .
C20 C21 1.476(9) .
C21 C22 1.483(9) .
C23 C24 1.499(10) .
C24 C25 1.384(9) .
C24 C26 1.389(10) .
C25 C27 1.387(10) .
C26 C28 1.401(9) .
C27 C29 1.355(10) .
C28 C29 1.406(9) .
C30 C31 1.496(10) .
C31 C32 1.361(11) .
C31 C36 1.443(11) .
C32 C33 1.382(13) .
C33 C34 1.331(15) .
C34 C35 1.391(14) .
C35 C36 1.374(11) .
C36 C37 1.517(11) .
C38 C40 1.329(11) .
C38 C39 1.374(12) .
C39 C41 1.396(10) .
C40 C42 1.413(10) .
C41 C43 1.399(10) .
C42 C43 1.331(9) .
C43 C44 1.488(9) .
C45 C46 1.515(9) .
C46 C48 1.386(9) .
C46 C47 1.386(9) .
C47 C49 1.393(9) .
C48 C50 1.381(9) .
C49 C51 1.366(9) .
C50 C51 1.404(10) .
C52 C53 1.487(9) .
C53 C58 1.385(10) .
C53 C54 1.424(9) .
C54 C55 1.311(11) .
C55 C56 1.386(13) .
C56 C57 1.370(11) .
C57 C58 1.437(10) .
C58 C59 1.505(9) .
C60 C61 1.371(8) .
C60 C62 1.429(9) .
C61 C63 1.420(8) .
C62 C64 1.380(9) .
C63 C65 1.369(8) .
C64 C65 1.388(8) .
C65 C66 1.494(9) .
C67 C68 1.499(8) .
C68 C69 1.387(8) .
C68 C70 1.396(8) .
C69 C71 1.357(8) .
C70 C72 1.367(8) .
C71 C73 1.388(9) .
C72 C73 1.378(9) .
C74 C75 1.510(9) .
C75 C76 1.371(9) .
C75 C80 1.373(9) .
C76 C77 1.409(11) .
C77 C78 1.408(13) .
C78 C79 1.314(12) .
C79 C80 1.363(9) .
C80 C81 1.540(9) .
C82 C83 1.376(9) .
C82 C84 1.380(9) .
C83 C85 1.403(9) .
C84 C86 1.354(9) .
C85 C87 1.372(9) .
C86 C87 1.394(9) .
C87 C88 1.507(9) .
C89 C91 1.386(9) .
C90 C92 1.356(8) .
C91 C93 1.389(9) .
C92 C93 1.420(8) .
C93 C94 1.472(8) .
C94 C95 1.345(8) .
C94 C96 1.382(9) .
C95 C97 1.431(9) .
C96 C98 1.349(8) .
C99 C101 1.388(9) .
C100 C102 1.381(9) .
C101 C103 1.404(9) .
C102 C103 1.374(9) .
C103 C104 1.482(8) .
C104 C106 1.374(9) .
C104 C105 1.376(8) .
C105 C107 1.354(9) .
C106 C108 1.312(8) .

loop_
_geom_torsion_atom_site_label_1
_geom_torsion_atom_site_label_2
_geom_torsion_atom_site_label_3
_geom_torsion_atom_site_label_4
_geom_torsion
_geom_torsion_site_symmetry_1
_geom_torsion_site_symmetry_2
_geom_torsion_site_symmetry_3
_geom_torsion_site_symmetry_4
O14 Zn3 Zn4 O13 163.5(8) . . . .
O2 Zn3 Zn4 O13 -38.0(5) . . . .
O8 Zn3 Zn4 O13 142.3(5) . . . .
O6 Zn3 Zn4 O13 52.1(5) 1_455 . . .
O12 Zn3 Zn4 O13 -129.2(5) 1_655 . . .
O14 Zn3 Zn4 O5 107.6(6) . . . 1_455
O2 Zn3 Zn4 O5 -93.9(2) . . . 1_455
O8 Zn3 Zn4 O5 86.4(2) . . . 1_455
O6 Zn3 Zn4 O5 -3.9(2) 1_455 . . 1_455
O12 Zn3 Zn4 O5 174.9(3) 1_655 . . 1_455
O14 Zn3 Zn4 O11 -70.9(6) . . . 1_655
O2 Zn3 Zn4 O11 87.6(2) . . . 1_655
O8 Zn3 Zn4 O11 -92.1(2) . . . 1_655
O6 Zn3 Zn4 O11 177.7(2) 1_455 . . 1_655
O12 Zn3 Zn4 O11 -3.6(2) 1_655 . . 1_655
O14 Zn3 Zn4 O7 19.7(6) . . . .
O2 Zn3 Zn4 O7 178.2(2) . . . .
O8 Zn3 Zn4 O7 -1.4(2) . . . .
O6 Zn3 Zn4 O7 -91.7(2) 1_455 . . .
O12 Zn3 Zn4 O7 87.0(2) 1_655 . . .
O14 Zn3 Zn4 O1 -163.4(6) . . . .
O2 Zn3 Zn4 O1 -4.9(2) . . . .
O8 Zn3 Zn4 O1 175.4(2) . . . .
O6 Zn3 Zn4 O1 85.1(2) 1_455 . . .
O12 Zn3 Zn4 O1 -96.1(2) 1_655 . . .
O19 Zn1 N1 C89 -25.1(5) . . . .
O26 Zn1 N1 C89 75.8(5) . . . .
O21 Zn1 N1 C89 -148.0(5) 1_455 . . .
N3 Zn1 N1 C89 -168.2(18) . . . .
O19 Zn1 N1 C90 157.7(5) . . . .
O26 Zn1 N1 C90 -101.4(5) . . . .
O21 Zn1 N1 C90 34.7(5) 1_455 . . .
N3 Zn1 N1 C90 15(2) . . . .
O19 Zn1 N3 C99 -169.0(5) . . . .
O26 Zn1 N3 C99 89.9(5) . . . .
O21 Zn1 N3 C99 -46.2(5) 1_455 . . .
N1 Zn1 N3 C99 -26(2) . . . .
O19 Zn1 N3 C100 14.1(5) . . . .
O26 Zn1 N3 C100 -87.1(5) . . . .
O21 Zn1 N3 C100 136.8(5) 1_455 . . .
N1 Zn1 N3 C100 156.9(18) . . . .
O13 Zn4 O1 C1 175.8(6) . . . .
O5 Zn4 O1 C1 79.8(6) 1_455 . . .
O11 Zn4 O1 C1 -75.4(6) 1_655 . . .
O7 Zn4 O1 C1 14.1(11) . . . .
Zn3 Zn4 O1 C1 3.8(6) . . . .
O14 Zn3 O2 C1 -175.9(5) . . . .
O8 Zn3 O2 C1 9.8(9) . . . .
O6 Zn3 O2 C1 -74.3(6) 1_455 . . .
O12 Zn3 O2 C1 87.3(6) 1_655 . . .
Zn4 Zn3 O2 C1 9.0(5) . . . .
O13 Zn4 O7 C23 -168.9(5) . . . .
O5 Zn4 O7 C23 -73.8(6) 1_455 . . .
O11 Zn4 O7 C23 81.5(6) 1_655 . . .
O1 Zn4 O7 C23 -8.1(11) . . . .
Zn3 Zn4 O7 C23 2.0(6) . . . .
O14 Zn3 O8 C23 -173.8(6) . . . .
O2 Zn3 O8 C23 0.9(9) . . . .
O6 Zn3 O8 C23 85.1(6) 1_455 . . .
O12 Zn3 O8 C23 -77.3(6) 1_655 . . .
Zn4 Zn3 O8 C23 1.7(6) . . . .
O22 Zn2 O16 C45 -173.7(4) . . . .
O20 Zn2 O16 C45 2.4(5) 1_655 . . .
N2 Zn2 O16 C45 92.4(4) 2_656 . . .
N4 Zn2 O16 C45 -83.6(4) 2_667 . . .
O26 Zn1 O19 C66 169.5(5) . . . .
O21 Zn1 O19 C66 -14.7(6) 1_455 . . .
N3 Zn1 O19 C66 76.2(5) . . . .
N1 Zn1 O19 C66 -100.4(5) . . . .
O20 Zn2 O22 C67 6.6(5) 1_655 . . .
O16 Zn2 O22 C67 -176.6(5) . . . .
N2 Zn2 O22 C67 -81.7(5) 2_656 . . .
N4 Zn2 O22 C67 91.2(5) 2_667 . . .
O19 Zn1 O26 C88 168.6(4) . . . .
O21 Zn1 O26 C88 -6.3(6) 1_455 . . .
N3 Zn1 O26 C88 -95.8(5) . . . .
N1 Zn1 O26 C88 79.2(5) . . . .
Zn4 O1 C1 O2 1.4(10) . . . .
Zn4 O1 C1 C2 -178.5(4) . . . .
Zn3 O2 C1 O1 -9.6(10) . . . .
Zn3 O2 C1 C2 170.3(4) . . . .
O1 C1 C2 C3 6.9(10) . . . .
O2 C1 C2 C3 -173.0(6) . . . .
O1 C1 C2 C4 -174.0(6) . . . .
O2 C1 C2 C4 6.1(9) . . . .
C4 C2 C3 C5 1.3(10) . . . .
C1 C2 C3 C5 -179.7(6) . . . .
C3 C2 C4 C6 -1.3(10) . . . .
C1 C2 C4 C6 179.6(6) . . . .
C2 C3 C5 C7 1.0(11) . . . .
C2 C4 C6 C7 -0.9(10) . . . .
C3 C5 C7 O3 -177.6(6) . . . .
C3 C5 C7 C6 -3.2(11) . . . .
C8 O3 C7 C5 177.0(6) . . . .
C8 O3 C7 C6 2.8(10) . . . .
C4 C6 C7 C5 3.0(10) . . . .
C4 C6 C7 O3 177.3(6) . . . .
C7 O3 C8 C9 177.9(6) . . . .
O3 C8 C9 C14 -82.3(8) . . . .
O3 C8 C9 C10 105.9(8) . . . .
C14 C9 C10 C11 3.7(13) . . . .
C8 C9 C10 C11 175.7(8) . . . .
C9 C10 C11 C12 2.2(14) . . . .
C10 C11 C12 C13 -4.0(15) . . . .
C11 C12 C13 C14 -0.1(14) . . . .
C12 C13 C14 C9 6.1(13) . . . .
C12 C13 C14 C15 -172.8(8) . . . .
C10 C9 C14 C13 -7.9(11) . . . .
C8 C9 C14 C13 -179.4(8) . . . .
C10 C9 C14 C15 170.9(7) . . . .
C8 C9 C14 C15 -0.6(11) . . . .
C16 O4 C15 C14 -167.7(6) . . . .
C13 C14 C15 O4 92.8(9) . . . .
C9 C14 C15 O4 -86.0(9) . . . .
C15 O4 C16 C17 5.7(12) . . . .
C15 O4 C16 C18 -172.8(7) . . . .
O4 C16 C17 C19 -179.5(7) . . . .
C18 C16 C17 C19 -1.1(12) . . . .
C17 C16 C18 C20 0.5(11) . . . .
O4 C16 C18 C20 179.1(7) . . . .
C16 C17 C19 C21 -1.1(13) . . . .
C16 C18 C20 C21 2.0(10) . . . .
C17 C19 C21 C20 3.6(11) . . . .
C17 C19 C21 C22 -175.5(7) . . . .
C18 C20 C21 C19 -4.0(10) . . . .
C18 C20 C21 C22 175.1(7) . . . .
Zn4 O5 C22 O6 -12.2(13) 1_655 . . .
Zn4 O5 C22 C21 168.9(5) 1_655 . . .
Zn3 O6 C22 O5 4.3(11) 1_655 . . .
Zn3 O6 C22 C21 -176.8(4) 1_655 . . .
C19 C21 C22 O5 -2.2(11) . . . .
C20 C21 C22 O5 178.8(7) . . . .
C19 C21 C22 O6 178.8(7) . . . .
C20 C21 C22 O6 -0.2(10) . . . .
Zn4 O7 C23 O8 -1.6(10) . . . .
Zn4 O7 C23 C24 179.7(4) . . . .
Zn3 O8 C23 O7 -0.8(11) . . . .
Zn3 O8 C23 C24 178.1(4) . . . .
O7 C23 C24 C25 -8.5(10) . . . .
O8 C23 C24 C25 172.6(6) . . . .
O7 C23 C24 C26 170.2(6) . . . .
O8 C23 C24 C26 -8.8(9) . . . .
C26 C24 C25 C27 -1.3(10) . . . .
C23 C24 C25 C27 177.3(6) . . . .
C25 C24 C26 C28 1.8(10) . . . .
C23 C24 C26 C28 -176.8(6) . . . .
C24 C25 C27 C29 -1.3(11) . . . .
C24 C26 C28 C29 0.2(10) . . . .
C25 C27 C29 O9 -174.1(6) . . . .
C25 C27 C29 C28 3.5(11) . . . .
C30 O9 C29 C27 -155.3(7) . . . .
C30 O9 C29 C28 27.2(10) . . . .
C26 C28 C29 C27 -2.9(10) . . . .
C26 C28 C29 O9 174.5(6) . . . .
C29 O9 C30 C31 171.5(6) . . . .
O9 C30 C31 C32 129.9(8) . . . .
O9 C30 C31 C36 -51.5(9) . . . .
C36 C31 C32 C33 -1.8(13) . . . .
C30 C31 C32 C33 176.8(8) . . . .
C31 C32 C33 C34 2.7(16) . . . .
C32 C33 C34 C35 -1.9(18) . . . .
C33 C34 C35 C36 0.3(16) . . . .
C34 C35 C36 C31 0.6(12) . . . .
C34 C35 C36 C37 178.0(8) . . . .
C32 C31 C36 C35 0.1(11) . . . .
C30 C31 C36 C35 -178.5(7) . . . .
C32 C31 C36 C37 -177.3(7) . . . .
C30 C31 C36 C37 4.1(11) . . . .
C38 O10 C37 C36 116.8(8) . . . .
C35 C36 C37 O10 11.8(11) . . . .
C31 C36 C37 O10 -170.9(7) . . . .
C37 O10 C38 C40 -48.5(13) . . . .
C37 O10 C38 C39 136.3(9) . . . .
C40 C38 C39 C41 2.0(14) . . . .
O10 C38 C39 C41 177.4(7) . . . .
C39 C38 C40 C42 -2.3(13) . . . .
O10 C38 C40 C42 -177.6(8) . . . .
C38 C39 C41 C43 -0.9(12) . . . .
C38 C40 C42 C43 1.8(13) . . . .
C40 C42 C43 C41 -0.6(12) . . . .
C40 C42 C43 C44 179.3(7) . . . .
C39 C41 C43 C42 0.2(11) . . . .
C39 C41 C43 C44 -179.7(7) . . . .
Zn3 O12 C44 O11 0.0(12) 1_455 . . .
Zn3 O12 C44 C43 -177.8(5) 1_455 . . .
Zn4 O11 C44 O12 -6.2(12) 1_455 . . .
Zn4 O11 C44 C43 171.6(4) 1_455 . . .
C42 C43 C44 O12 1.8(11) . . . .
C41 C43 C44 O12 -178.4(7) . . . .
C42 C43 C44 O11 -176.2(7) . . . .
C41 C43 C44 O11 3.7(10) . . . .
Zn2 O16 C45 O15 -1.4(8) . . . .
Zn2 O16 C45 C46 178.9(4) . . . .
O16 C45 C46 C48 -171.2(6) . . . .
O15 C45 C46 C48 9.1(9) . . . .
O16 C45 C46 C47 8.2(9) . . . .
O15 C45 C46 C47 -171.5(6) . . . .
C48 C46 C47 C49 -2.3(10) . . . .
C45 C46 C47 C49 178.2(6) . . . .
C47 C46 C48 C50 -0.2(10) . . . .
C45 C46 C48 C50 179.2(6) . . . .
C46 C47 C49 C51 3.5(11) . . . .
C46 C48 C50 C51 1.7(10) . . . .
C47 C49 C51 O17 174.5(7) . . . .
C47 C49 C51 C50 -2.0(11) . . . .
C52 O17 C51 C49 7.5(11) . . . .
C52 O17 C51 C50 -175.8(6) . . . .
C48 C50 C51 C49 -0.5(11) . . . .
C48 C50 C51 O17 -177.4(6) . . . .
C51 O17 C52 C53 82.0(7) . . . .
O17 C52 C53 C58 -158.1(6) . . . .
O17 C52 C53 C54 28.0(9) . . . .
C58 C53 C54 C55 0.9(11) . . . .
C52 C53 C54 C55 175.1(7) . . . .
C53 C54 C55 C56 -1.4(13) . . . .
C54 C55 C56 C57 0.5(13) . . . .
C55 C56 C57 C58 0.8(12) . . . .
C54 C53 C58 C57 0.4(9) . . . .
C52 C53 C58 C57 -173.8(6) . . . .
C54 C53 C58 C59 176.8(6) . . . .
C52 C53 C58 C59 2.6(10) . . . .
C56 C57 C58 C53 -1.2(11) . . . .
C56 C57 C58 C59 -177.7(7) . . . .
C60 O18 C59 C58 171.1(6) . . . .
C53 C58 C59 O18 75.5(8) . . . .
C57 C58 C59 O18 -108.2(7) . . . .
C59 O18 C60 C61 5.3(10) . . . .
C59 O18 C60 C62 -176.6(7) . . . .
O18 C60 C61 C63 179.9(7) . . . .
C62 C60 C61 C63 1.9(11) . . . .
O18 C60 C62 C64 177.2(7) . . . .
C61 C60 C62 C64 -4.6(12) . . . .
C60 C61 C63 C65 3.3(11) . . . .
C60 C62 C64 C65 2.2(12) . . . .
C61 C63 C65 C64 -5.7(10) . . . .
C61 C63 C65 C66 170.3(6) . . . .
C62 C64 C65 C63 2.9(11) . . . .
C62 C64 C65 C66 -173.0(7) . . . .
Zn2 O20 C66 O19 56.9(13) 1_455 . . .
Zn2 O20 C66 C65 -124.1(9) 1_455 . . .
Zn1 O19 C66 O20 -11.3(9) . . . .
Zn1 O19 C66 C65 169.7(4) . . . .
C63 C65 C66 O20 8.9(9) . . . .
C64 C65 C66 O20 -175.2(6) . . . .
C63 C65 C66 O19 -172.0(6) . . . .
C64 C65 C66 O19 3.9(9) . . . .
Zn1 O21 C67 O22 -56.9(12) 1_655 . . .
Zn1 O21 C67 C68 124.0(8) 1_655 . . .
Zn2 O22 C67 O21 16.8(9) . . . .
Zn2 O22 C67 C68 -164.1(4) . . . .
O21 C67 C68 C69 -3.0(9) . . . .
O22 C67 C68 C69 177.8(6) . . . .
O21 C67 C68 C70 179.6(6) . . . .
O22 C67 C68 C70 0.4(9) . . . .
C70 C68 C69 C71 3.1(10) . . . .
C67 C68 C69 C71 -174.4(6) . . . .
C69 C68 C70 C72 -2.1(10) . . . .
C67 C68 C70 C72 175.4(6) . . . .
C68 C69 C71 C73 -1.6(11) . . . .
C68 C70 C72 C73 -0.5(11) . . . .
C74 O23 C73 C72 166.7(6) . . . .
C74 O23 C73 C71 -9.4(10) . . . .
C70 C72 C73 O23 -174.2(7) . . . .
C70 C72 C73 C71 2.0(11) . . . .
C69 C71 C73 O23 174.9(7) . . . .
C69 C71 C73 C72 -1.0(11) . . . .
C73 O23 C74 C75 -172.7(6) . . . .
O23 C74 C75 C76 108.4(7) . . . .
O23 C74 C75 C80 -74.9(8) . . . .
C80 C75 C76 C77 1.4(11) . . . .
C74 C75 C76 C77 178.2(6) . . . .
C75 C76 C77 C78 -0.9(11) . . . .
C76 C77 C78 C79 -0.1(13) . . . .
C77 C78 C79 C80 0.5(13) . . . .
C78 C79 C80 C75 0.0(11) . . . .
C78 C79 C80 C81 -176.6(7) . . . .
C76 C75 C80 C79 -0.9(11) . . . .
C74 C75 C80 C79 -177.5(6) . . . .
C76 C75 C80 C81 175.6(6) . . . .
C74 C75 C80 C81 -1.1(10) . . . .
C82 O24 C81 C80 -79.2(8) . . . .
C79 C80 C81 O24 -28.5(9) . . . .
C75 C80 C81 O24 154.8(6) . . . .
C81 O24 C82 C83 -8.3(10) . . . .
C81 O24 C82 C84 174.7(6) . . . .
O24 C82 C83 C85 -177.1(6) . . . .
C84 C82 C83 C85 -0.2(10) . . . .
O24 C82 C84 C86 177.8(6) . . . .
C83 C82 C84 C86 0.6(11) . . . .
C82 C83 C85 C87 -1.2(10) . . . .
C82 C84 C86 C87 0.3(11) . . . .
C83 C85 C87 C86 2.0(10) . . . .
C83 C85 C87 C88 177.9(6) . . . .
C84 C86 C87 C85 -1.6(10) . . . .
C84 C86 C87 C88 -177.4(6) . . . .
Zn1 O26 C88 O25 2.8(8) . . . .
Zn1 O26 C88 C87 -177.0(4) . . . .
C85 C87 C88 O26 -4.9(9) . . . .
C86 C87 C88 O26 170.8(6) . . . .
C85 C87 C88 O25 175.2(6) . . . .
C86 C87 C88 O25 -9.1(9) . . . .
C90 N1 C89 C91 -5.0(10) . . . .
Zn1 N1 C89 C91 177.6(5) . . . .
C89 N1 C90 C92 3.8(10) . . . .
Zn1 N1 C90 C92 -179.0(5) . . . .
N1 C89 C91 C93 2.3(11) . . . .
N1 C90 C92 C93 0.3(10) . . . .
C89 C91 C93 C92 1.6(10) . . . .
C89 C91 C93 C94 -179.3(6) . . . .
C90 C92 C93 C91 -2.9(9) . . . .
C90 C92 C93 C94 178.1(6) . . . .
C91 C93 C94 C95 26.1(9) . . . .
C92 C93 C94 C95 -154.9(6) . . . .
C91 C93 C94 C96 -151.1(7) . . . .
C92 C93 C94 C96 27.9(9) . . . .
C96 C94 C95 C97 -1.6(10) . . . .
C93 C94 C95 C97 -178.9(6) . . . .
C95 C94 C96 C98 -1.3(10) . . . .
C93 C94 C96 C98 175.9(6) . . . .
C98 N2 C97 C95 -2.1(9) . . . .
Zn2 N2 C97 C95 176.2(5) 2_656 . . .
C94 C95 C97 N2 3.4(10) . . . .
C94 C96 C98 N2 2.8(10) . . . .
C97 N2 C98 C96 -1.0(10) . . . .
Zn2 N2 C98 C96 -179.3(5) 2_656 . . .
C100 N3 C99 C101 0.6(10) . . . .
Zn1 N3 C99 C101 -176.4(5) . . . .
C99 N3 C100 C102 0.1(10) . . . .
Zn1 N3 C100 C102 177.2(6) . . . .
N3 C99 C101 C103 0.1(10) . . . .
N3 C100 C102 C103 -1.7(12) . . . .
C100 C102 C103 C101 2.2(10) . . . .
C100 C102 C103 C104 -176.1(6) . . . .
C99 C101 C103 C102 -1.5(9) . . . .
C99 C101 C103 C104 176.8(6) . . . .
C102 C103 C104 C106 11.6(10) . . . .
C101 C103 C104 C106 -166.5(6) . . . .
C102 C103 C104 C105 -171.2(6) . . . .
C101 C103 C104 C105 10.7(9) . . . .
C106 C104 C105 C107 -1.5(10) . . . .
C103 C104 C105 C107 -178.8(6) . . . .
C105 C104 C106 C108 2.7(10) . . . .
C103 C104 C106 C108 -180.0(6) . . . .
C108 N4 C107 C105 -1.6(10) . . . .
Zn2 N4 C107 C105 -179.6(5) 2_667 . . .
C104 C105 C107 N4 1.1(11) . . . .
C104 C106 C108 N4 -3.6(12) . . . .
C107 N4 C108 C106 2.9(10) . . . .
Zn2 N4 C108 C106 -179.1(6) 2_667 . . .
